data_2215199
loop_
_publ_author_name
'Starosta, Wojciech'
'Leciejewicz, Janusz'

_publ_section_title
;
 Hydrazinediium bis(3,5,6-tricarboxypyrazine-2-carboxylate) hexahydrate
;
_journal_coeditor_code LH2467
_journal_issue 9
_journal_name_full 'Acta Crystallographica Section E'
_journal_page_first o3734
_journal_page_last o3734
_journal_paper_doi 10.1107/S1600536807038135
_journal_volume 63
_journal_year 2007
_chemical_formula_iupac 'N2 H6 2+, 2C8 H3 N2 O8 -, 6H2 O'
_chemical_formula_moiety 'H6 N2 2+, 2(C8 H3 N2 O8 -), 6(H2 O)'
_chemical_formula_sum 'C16 H24 N6 O22'
_chemical_formula_weight 652.41
_chemical_name_systematic
;
Hydrazinediium bis(3,5,6-tricarboxypyrazine-2-carboxylate) hexahydrate
;
_space_group_IT_number 2
_symmetry_cell_setting triclinic
_symmetry_space_group_name_Hall '-P 1'
_symmetry_space_group_name_H-M 'P -1'
_atom_sites_solution_hydrogens geom
_atom_sites_solution_primary direct
_atom_sites_solution_secondary difmap
_audit_creation_method SHELXL-97
_cell_angle_alpha 82.93(3)
_cell_angle_beta 83.73(3)
_cell_angle_gamma 72.24(3)
_cell_formula_units_Z 1
_cell_length_a 7.3871(15)
_cell_length_b 9.3453(19)
_cell_length_c 9.4942(19)
_cell_measurement_reflns_used 25
_cell_measurement_temperature 293(2)
_cell_measurement_theta_max 15
_cell_measurement_theta_min 6
_cell_volume 617.7(2)
_computing_cell_refinement 'KM-4 Software'
_computing_data_collection 'KM-4 Software (Kuma, 1996)'
_computing_data_reduction 'DATAPROC (Kuma, 2001)'
_computing_molecular_graphics 'SHELXTL (Sheldrick, 1997b)'
_computing_publication_material SHELXL97
_computing_structure_refinement 'SHELXL97 (Sheldrick, 1997a)'
_computing_structure_solution 'SHELXS97 (Sheldrick, 1997a)'
_diffrn_ambient_temperature 293(2)
_diffrn_measured_fraction_theta_full 0.996
_diffrn_measured_fraction_theta_max 0.996
_diffrn_measurement_device_type 'Kuma KM-4 four-circle'
_diffrn_measurement_method 'profile data from \w/-2\q'
_diffrn_radiation_monochromator graphite
_diffrn_radiation_source 'fine-focus sealed tube'
_diffrn_radiation_type MoK\a
_diffrn_radiation_wavelength 0.71073
_diffrn_reflns_av_R_equivalents 0.0095
_diffrn_reflns_av_sigmaI/netI 0.0218
_diffrn_reflns_limit_h_max 10
_diffrn_reflns_limit_h_min -9
_diffrn_reflns_limit_k_max 12
_diffrn_reflns_limit_k_min 0
_diffrn_reflns_limit_l_max 13
_diffrn_reflns_limit_l_min -13
_diffrn_reflns_number 3809
_diffrn_reflns_theta_full 30.06
_diffrn_reflns_theta_max 30.06
_diffrn_reflns_theta_min 2.17
_diffrn_standards_decay_% 0.43
_diffrn_standards_interval_count 200
_diffrn_standards_number 3
_exptl_absorpt_coefficient_mu 0.167
_exptl_absorpt_correction_T_max 0.98521
_exptl_absorpt_correction_T_min 0.97459
_exptl_absorpt_correction_type analytical
_exptl_absorpt_process_details '(CrysAlis RED; Oxford Diffraction, 2000)'
_exptl_crystal_colour 'pale yellow'
_exptl_crystal_density_diffrn 1.754
_exptl_crystal_density_method 'not measured'
_exptl_crystal_description 'rectangular blocks'
_exptl_crystal_F_000 338
_exptl_crystal_size_max 0.30
_exptl_crystal_size_mid 0.12
_exptl_crystal_size_min 0.07
_refine_diff_density_max 0.609
_refine_diff_density_min -0.361
_refine_ls_extinction_method none
_refine_ls_goodness_of_fit_ref 1.053
_refine_ls_hydrogen_treatment refall
_refine_ls_matrix_type full
_refine_ls_number_parameters 247
_refine_ls_number_reflns 3606
_refine_ls_number_restraints 0
_refine_ls_restrained_S_all 1.053
_refine_ls_R_factor_all 0.0675
_refine_ls_R_factor_gt 0.0428
_refine_ls_shift/su_max 0.000
_refine_ls_shift/su_mean 0.000
_refine_ls_structure_factor_coef Fsqd
_refine_ls_weighting_details 'calc w=1/[\s^2^(Fo^2^)+(0.0911P)^2^+0.1092P] where P=(Fo^2^+2Fc^2^)/3'
_refine_ls_weighting_scheme calc
_refine_ls_wR_factor_gt 0.1233
_refine_ls_wR_factor_ref 0.1380
_reflns_number_gt 2606
_reflns_number_total 3606
_reflns_threshold_expression I>2\s(I)
_cod_data_source_file lh2467.cif
_cod_data_source_block I
_cod_depositor_comments
;
The following automatic conversions were performed:
'_symmetry_cell_setting' value 'Triclinic' changed to 'triclinic'
according to '/home/saulius/struct/CIF-dictionaries/cif_core.dic'
dictionary named 'cif_core.dic' version 2.4.1 from 2010-06-29.

Automatic conversion script
Id: cif_fix_enum 1527 2010-12-29 10:47:43Z saulius 

The following automatic conversions were performed:

'_symmetry_cell_setting' value 'Triclinic' changed to 'triclinic'
according to /home/saulius/struct/CIF-dictionaries/cif_core.dic
dictionary named 'cif_core.dic' version 2.4.1 from 2010-06-29.

Automatic conversion script
Id: cif_fix_values 1715 2011-07-08 13:25:40Z adriana 
;
_cod_database_code 2215199
_cod_database_fobs_code 2215199

loop_
_symmetry_equiv_pos_as_xyz
'x, y, z'
'-x, -y, -z'

loop_
_atom_site_type_symbol
_atom_site_label
_atom_site_fract_x
_atom_site_fract_y
_atom_site_fract_z
_atom_site_U_iso_or_equiv
_atom_site_adp_type
_atom_site_calc_flag
_atom_site_occupancy
N N2 0.20465(16) 0.36376(12) 0.60373(11) 0.0189(2) Uani d 1
N N1 0.24160(17) 0.10473(12) 0.47527(11) 0.0202(2) Uani d 1
C C9 0.11430(19) 0.26486(15) 0.83419(13) 0.0205(3) Uani d 1
C C4 0.27719(19) 0.22494(14) 0.40009(13) 0.0182(2) Uani d 1
C C1 0.16787(18) 0.24388(14) 0.67820(13) 0.0178(2) Uani d 1
C C6 0.18665(19) 0.11358(14) 0.61342(13) 0.0187(2) Uani d 1
C C10 0.32009(19) 0.48649(14) 0.38932(13) 0.0200(2) Uani d 1
C C7 0.1434(2) -0.02063(15) 0.69872(14) 0.0222(3) Uani d 1
C C3 0.26019(18) 0.35528(14) 0.46594(13) 0.0178(2) Uani d 1
C C8 0.3337(2) 0.20828(15) 0.24250(13) 0.0200(3) Uani d 1
O O7 0.24607(19) 0.61045(12) 0.45014(12) 0.0327(3) Uani d 1
O O3 0.47317(18) 0.10377(13) 0.21073(12) 0.0337(3) Uani d 1
O O2 0.06495(19) -0.01124(13) 0.81724(12) 0.0334(3) Uani d 1
O O12 0.3699(3) 0.82052(15) 0.33870(14) 0.0375(3) Uani d 1
O O5 0.26197(18) 0.20910(17) 0.90837(12) 0.0382(3) Uani d 1
O O6 -0.04224(17) 0.33557(15) 0.87695(12) 0.0347(3) Uani d 1
O O8 0.43073(17) 0.47009(12) 0.28463(11) 0.0289(2) Uani d 1
O O1 0.1973(2) -0.14131(13) 0.62962(12) 0.0353(3) Uani d 1
O O11 0.33128(19) 0.83427(15) 0.04456(14) 0.0350(3) Uani d 1
O O10 0.16102(17) 0.61037(12) 0.77595(12) 0.0260(2) Uani d 1
H H121 0.378(3) 0.833(3) 0.243(3) 0.036(5) Uiso d 1
N N3 0.39902(19) 0.53719(17) 0.00114(14) 0.0297(3) Uani d 1
O O4 0.22560(17) 0.30338(13) 0.15643(10) 0.0288(2) Uani d 1
H H31 0.342(4) 0.470(3) 0.071(3) 0.050(6) Uiso d 1
H H33 0.353(3) 0.547(3) -0.088(2) 0.037(5) Uiso d 1
H H101 0.049(4) 0.627(3) 0.802(2) 0.036(6) Uiso d 1
H H102 0.192(4) 0.558(3) 0.715(3) 0.055(7) Uiso d 1
H H112 0.216(5) 0.878(4) 0.040(3) 0.059(8) Uiso d 1
H H1 0.184(5) -0.214(4) 0.681(4) 0.077(10) Uiso d 1
H H122 0.277(3) 0.851(3) 0.336(2) 0.024(6) Uiso d 1
H H32 0.362(4) 0.651(3) 0.037(3) 0.062(8) Uiso d 1
H H5 0.248(6) 0.243(4) 1.005(5) 0.101(12) Uiso d 1
H H111 0.395(4) 0.873(3) -0.030(3) 0.056(7) Uiso d 1
H H7 0.294(5) 0.673(5) 0.404(4) 0.089(11) Uiso d 1

loop_
_atom_site_aniso_label
_atom_site_aniso_U_11
_atom_site_aniso_U_22
_atom_site_aniso_U_33
_atom_site_aniso_U_12
_atom_site_aniso_U_13
_atom_site_aniso_U_23
N2 0.0276(5) 0.0150(5) 0.0157(5) -0.0084(4) 0.0005(4) -0.0036(4)
N1 0.0307(6) 0.0160(5) 0.0155(5) -0.0090(4) -0.0007(4) -0.0031(4)
C9 0.0289(6) 0.0180(5) 0.0155(5) -0.0089(5) 0.0024(4) -0.0030(4)
C4 0.0256(6) 0.0149(5) 0.0143(5) -0.0060(4) -0.0006(4) -0.0028(4)
C1 0.0228(5) 0.0167(5) 0.0144(5) -0.0063(4) -0.0003(4) -0.0035(4)
C6 0.0263(6) 0.0155(5) 0.0154(5) -0.0079(4) -0.0014(4) -0.0019(4)
C10 0.0275(6) 0.0174(6) 0.0171(5) -0.0090(5) -0.0028(4) -0.0021(4)
C7 0.0303(6) 0.0181(6) 0.0197(6) -0.0102(5) -0.0011(5) -0.0011(4)
C3 0.0246(6) 0.0147(5) 0.0150(5) -0.0068(4) -0.0012(4) -0.0026(4)
C8 0.0302(6) 0.0184(6) 0.0139(5) -0.0106(5) 0.0009(4) -0.0042(4)
O7 0.0537(7) 0.0179(5) 0.0287(5) -0.0169(5) 0.0115(5) -0.0076(4)
O3 0.0418(6) 0.0269(5) 0.0242(5) 0.0005(5) 0.0055(4) -0.0055(4)
O2 0.0485(7) 0.0267(5) 0.0239(5) -0.0142(5) 0.0098(5) -0.0008(4)
O12 0.0590(10) 0.0221(5) 0.0329(6) -0.0176(6) 0.0082(6) -0.0039(4)
O5 0.0341(6) 0.0552(8) 0.0193(5) 0.0003(5) -0.0050(4) -0.0132(5)
O6 0.0315(6) 0.0386(6) 0.0279(5) -0.0020(5) 0.0057(4) -0.0093(4)
O8 0.0380(6) 0.0266(5) 0.0230(5) -0.0135(4) 0.0068(4) -0.0036(4)
O1 0.0641(8) 0.0193(5) 0.0270(5) -0.0216(5) 0.0077(5) -0.0050(4)
O11 0.0343(6) 0.0357(6) 0.0341(6) -0.0114(5) 0.0001(5) 0.0003(5)
O10 0.0317(5) 0.0235(5) 0.0252(5) -0.0119(4) 0.0049(4) -0.0085(4)
N3 0.0286(6) 0.0354(7) 0.0229(6) -0.0072(5) -0.0004(5) -0.0018(5)
O4 0.0371(6) 0.0302(5) 0.0162(4) -0.0044(4) -0.0038(4) -0.0039(4)

loop_
_atom_type_symbol
_atom_type_description
_atom_type_scat_dispersion_real
_atom_type_scat_dispersion_imag
_atom_type_scat_source
C C 0.0033 0.0016 'International Tables Vol C Tables 4.2.6.8 and 6.1.1.4'
H H 0.0000 0.0000 'International Tables Vol C Tables 4.2.6.8 and 6.1.1.4'
N N 0.0061 0.0033 'International Tables Vol C Tables 4.2.6.8 and 6.1.1.4'
O O 0.0106 0.0060 'International Tables Vol C Tables 4.2.6.8 and 6.1.1.4'

loop_
_geom_angle_atom_site_label_1
_geom_angle_atom_site_label_2
_geom_angle_atom_site_label_3
_geom_angle_site_symmetry_1
_geom_angle
C3 N2 C1 . 118.13(11)
C6 N1 C4 . 118.09(11)
O6 C9 O5 . 126.47(13)
O6 C9 C1 . 122.20(13)
O5 C9 C1 . 111.05(12)
N1 C4 C3 . 120.52(11)
N1 C4 C8 . 115.17(11)
C3 C4 C8 . 124.31(11)
N2 C1 C6 . 120.85(11)
N2 C1 C9 . 113.15(11)
C6 C1 C9 . 125.95(11)
N1 C6 C1 . 121.25(12)
N1 C6 C7 . 118.50(11)
C1 C6 C7 . 120.25(11)
O8 C10 O7 . 126.14(13)
O8 C10 C3 . 120.78(12)
O7 C10 C3 . 113.04(12)
O2 C7 O1 . 126.05(13)
O2 C7 C6 . 121.23(12)
O1 C7 C6 . 112.71(12)
N2 C3 C4 . 121.16(12)
N2 C3 C10 . 116.41(11)
C4 C3 C10 . 122.20(11)
O3 C8 O4 . 126.48(12)
O3 C8 C4 . 117.62(12)
O4 C8 C4 . 115.86(12)
C10 O7 H7 . 106(3)
H121 O12 H122 . 87(2)
C9 O5 H5 . 116(2)
C7 O1 H1 . 111(2)
H112 O11 H111 . 108(3)
H101 O10 H102 . 112(3)
N3 N3 H31 2_665 103.8(15)
N3 N3 H33 2_665 111.9(14)
H31 N3 H33 . 111(2)
N3 N3 H32 2_665 111.7(15)
H31 N3 H32 . 111(2)
H33 N3 H32 . 107(2)

loop_
_geom_bond_atom_site_label_1
_geom_bond_atom_site_label_2
_geom_bond_site_symmetry_2
_geom_bond_distance
N2 C3 . 1.3321(16)
N2 C1 . 1.3333(17)
N1 C6 . 1.3349(16)
N1 C4 . 1.3351(17)
C9 O6 . 1.1983(18)
C9 O5 . 1.2993(18)
C9 C1 . 1.5115(17)
C4 C3 . 1.4026(17)
C4 C8 . 1.5226(17)
C1 C6 . 1.3939(17)
C6 C7 . 1.5063(18)
C10 O8 . 1.2096(17)
C10 O7 . 1.2976(17)
C10 C3 . 1.5065(18)
C7 O2 . 1.2087(17)
C7 O1 . 1.3083(17)
C8 O3 . 1.2234(18)
C8 O4 . 1.2753(18)
O7 H7 . 0.83(4)
O12 H121 . 0.90(2)
O12 H122 . 0.66(2)
O5 H5 . 0.99(4)
O1 H1 . 0.81(4)
O11 H112 . 0.83(3)
O11 H111 . 0.91(3)
O10 H101 . 0.81(3)
O10 H102 . 0.77(3)
N3 N3 2_665 1.440(3)
N3 H31 . 1.00(3)
N3 H33 . 0.93(2)
N3 H32 . 1.10(3)

loop_
_geom_hbond_atom_site_label_D
_geom_hbond_atom_site_label_H
_geom_hbond_atom_site_label_A
_geom_hbond_site_symmetry_A
_geom_hbond_distance_DH
_geom_hbond_distance_HA
_geom_hbond_distance_DA
_geom_hbond_angle_DHA
O12 H121 O11 . 0.90(2) 1.95(2) 2.8212(19) 162(2)
N3 H31 O4 . 1.00(3) 2.04(3) 3.015(2) 162(2)
N3 H31 O8 . 1.00(3) 2.20(3) 2.7064(18) 109.4(19)
N3 H33 O10 1_554 0.93(2) 1.93(2) 2.8031(19) 155(2)
N3 H33 O8 2_665 0.93(2) 2.30(2) 2.8627(19) 118.0(17)
O10 H101 O4 2_566 0.81(3) 1.94(3) 2.7461(18) 171(2)
O10 H102 N2 . 0.77(3) 2.18(3) 2.9066(17) 156(3)
O10 H102 O7 . 0.77(3) 2.51(3) 3.0884(17) 132(3)
O11 H112 O2 2_566 0.83(3) 2.43(3) 3.125(2) 141(3)
O11 H112 O2 1_564 0.83(3) 2.46(3) 3.007(2) 124(2)
O1 H1 O10 1_545 0.81(4) 1.82(4) 2.6252(17) 173(3)
O12 H122 N1 1_565 0.66(2) 2.79(2) 2.9458(19) 97(2)
O12 H122 O1 1_565 0.66(2) 2.79(2) 2.929(2) 95(2)
N3 H32 O11 . 1.10(3) 1.67(3) 2.742(2) 164(2)
O5 H5 O4 1_556 0.99(4) 1.58(4) 2.5736(16) 177(4)
O11 H111 O3 2_665 0.91(3) 1.90(3) 2.7744(19) 161(3)
O7 H7 O12 . 0.83(4) 1.67(4) 2.4865(18) 169(4)
